data_4505245
loop_
_publ_author_name
'Hao, Xiang'
'Siegler, Maxime A.'
'Parkin, Sean'
'Brock, Carolyn Pratt'

_publ_section_title
;
 [M(H2O)2(15-crown-5)](NO3)2:&#x2009; A System Rich in Polymorphic and
 Modulated Phases&#x2020;
;
_journal_issue 6
_journal_name_full 'Crystal Growth &amp; Design'
_journal_page_first 2225
_journal_paper_doi 10.1021/cg050312j
_journal_volume 5
_journal_year 2005
_chemical_formula_moiety '(C10 H24 O7 Mn 2+), 2(N O3 1-)'
_chemical_formula_sum 'C10 H24 Mn N2 O13'
_chemical_formula_weight 435.25
_chemical_name_systematic
;
 diaqua(15-crown-5)manganese(II) nitrate
;
_space_group_IT_number 78
_symmetry_cell_setting tetragonal
_symmetry_space_group_name_Hall 'P 4cw'
_symmetry_space_group_name_H-M 'P 43'
_atom_sites_solution_hydrogens geom
_atom_sites_solution_primary direct
_atom_sites_solution_secondary difmap
_audit_creation_method SHELXL-97
_cell_angle_alpha 90.00
_cell_angle_beta 90.00
_cell_angle_gamma 90.00
_cell_formula_units_Z 8
_cell_length_a 11.355(2)
_cell_length_b 11.355(2)
_cell_length_c 27.183(5)
_cell_measurement_reflns_used 9880
_cell_measurement_temperature 90(2)
_cell_measurement_theta_max 27.5
_cell_measurement_theta_min 1.0
_cell_volume 3504.9(11)
_computing_cell_refinement 'SCALEPACK (Otwinowski & Minor, 1997)'
_computing_data_collection 'COLLECT (Nonius, 1998)'
_computing_data_reduction 'DENZO-SMN (Otwinowski & Minor, 1997)'
_computing_molecular_graphics 'XP in Siemens SHELXTL (Sheldrick, 1994)'
_computing_publication_material
;
SHELX97-2 (Sheldrick, 1997) and local procedures
;
_computing_structure_refinement 'SHELXL-97 (Sheldrick, 1997)'
_computing_structure_solution 'SHELXS-97 (Sheldrick, 1990)'
_diffrn_ambient_temperature 90(2)
_diffrn_detector_area_resol_mean 18
_diffrn_measured_fraction_theta_full 0.999
_diffrn_measured_fraction_theta_max 0.999
_diffrn_measurement_device_type 'Nonius KappaCCD diffractometer'
_diffrn_measurement_method '\w scans at fixed \c = 55\%'
_diffrn_radiation_monochromator graphite
_diffrn_radiation_source 'fine-focus sealed tube'
_diffrn_radiation_type MoK\a
_diffrn_radiation_wavelength 0.71073
_diffrn_reflns_av_R_equivalents 0.0451
_diffrn_reflns_av_sigmaI/netI 0.0582
_diffrn_reflns_limit_h_max 14
_diffrn_reflns_limit_h_min -10
_diffrn_reflns_limit_k_max 14
_diffrn_reflns_limit_k_min -14
_diffrn_reflns_limit_l_max 35
_diffrn_reflns_limit_l_min -34
_diffrn_reflns_number 22952
_diffrn_reflns_theta_full 27.49
_diffrn_reflns_theta_max 27.49
_diffrn_reflns_theta_min 1.50
_diffrn_standards_decay_% <1
_exptl_absorpt_coefficient_mu 0.824
_exptl_absorpt_correction_T_max 0.9221
_exptl_absorpt_correction_T_min 0.7901
_exptl_absorpt_correction_type multi-scan
_exptl_absorpt_process_details 'Scalepack (Otwinowski & Minor, 1997)'
_exptl_crystal_colour colorless
_exptl_crystal_density_diffrn 1.650
_exptl_crystal_density_method 'not measured'
_exptl_crystal_description block
_exptl_crystal_F_000 1816
_exptl_crystal_size_max 0.30
_exptl_crystal_size_mid 0.20
_exptl_crystal_size_min 0.10
_refine_diff_density_max 0.351
_refine_diff_density_min -0.370
_refine_diff_density_rms 0.056
_refine_ls_abs_structure_details 'Flack H D (1983), Acta Cryst. A39, 876-881'
_refine_ls_abs_structure_Flack -0.006(13)
_refine_ls_extinction_method none
_refine_ls_goodness_of_fit_ref 1.025
_refine_ls_hydrogen_treatment mixed
_refine_ls_matrix_type full
_refine_ls_number_parameters 495
_refine_ls_number_reflns 7972
_refine_ls_number_restraints 13
_refine_ls_restrained_S_all 1.025
_refine_ls_R_factor_all 0.0535
_refine_ls_R_factor_gt 0.0361
_refine_ls_shift/su_max 0.001
_refine_ls_shift/su_mean 0.000
_refine_ls_structure_factor_coef Fsqd
_refine_ls_weighting_details 'calc w=1/[\s^2^(Fo^2^)+(0.0322P)^2^+0.0000P] where P=(Fo^2^+2Fc^2^)/3'
_refine_ls_weighting_scheme calc
_refine_ls_wR_factor_gt 0.0706
_refine_ls_wR_factor_ref 0.0755
_reflns_number_gt 6494
_reflns_number_total 7972
_reflns_threshold_expression >2sigma(I)
_cod_data_source_file cg050312jsi20050701_021824.cif
_cod_data_source_block k03098
_cod_original_cell_volume 3504.9(10)
_cod_original_sg_symbol_H-M P4(3)
_cod_database_code 4505245

loop_
_symmetry_equiv_pos_as_xyz
'x, y, z'
'-x, -y, z+1/2'
'-y, x, z+3/4'
'y, -x, z+1/4'

loop_
_atom_site_label
_atom_site_type_symbol
_atom_site_fract_x
_atom_site_fract_y
_atom_site_fract_z
_atom_site_U_iso_or_equiv
_atom_site_adp_type
_atom_site_occupancy
_atom_site_symmetry_multiplicity
_atom_site_calc_flag
_atom_site_refinement_flags
Mn1 Mn 0.82792(3) 0.74038(4) 0.884210(16) 0.01504(11) Uani 1 1 d .
O11 O 0.94177(16) 0.87453(17) 0.92218(7) 0.0158(4) Uani 1 1 d .
O21 O 0.71254(18) 0.87509(19) 0.91802(10) 0.0365(7) Uani 1 1 d .
O31 O 0.63835(17) 0.68541(18) 0.87388(7) 0.0205(5) Uani 1 1 d .
O41 O 0.82436(16) 0.59229(17) 0.82929(7) 0.0165(5) Uani 1 1 d .
O51 O 1.01343(15) 0.66904(16) 0.87938(7) 0.0148(4) Uani 1 1 d .
O61 O 0.8311(2) 0.6382(2) 0.95053(8) 0.0282(6) Uani 1 1 d D
H1W H 0.849(3) 0.5689(19) 0.9491(13) 0.042 Uiso 1 1 d D
H2W H 0.783(3) 0.645(3) 0.9719(11) 0.042 Uiso 1 1 d D
O71 O 0.86139(19) 0.84690(18) 0.82050(8) 0.0212(5) Uani 1 1 d D
H3W H 0.859(3) 0.9171(17) 0.8244(12) 0.032 Uiso 1 1 d D
H4W H 0.825(3) 0.833(3) 0.7946(9) 0.032 Uiso 1 1 d D
C11 C 0.8817(3) 0.9284(3) 0.96296(11) 0.0210(7) Uani 1 1 d .
H11A H 0.9282 0.9950 0.9762 0.025 Uiso 1 1 calc R
H11B H 0.8689 0.8705 0.9896 0.025 Uiso 1 1 calc R
C21 C 0.7668(2) 0.9708(3) 0.94307(11) 0.0179(7) Uani 1 1 d .
H21A H 0.7157 0.9984 0.9702 0.021 Uiso 1 1 calc R
H21B H 0.7797 1.0372 0.9201 0.021 Uiso 1 1 calc R
C31 C 0.5949(3) 0.8637(3) 0.91422(17) 0.0564(13) Uani 1 1 d .
H31A H 0.5620 0.9406 0.9039 0.068 Uiso 1 1 calc R
H31B H 0.5631 0.8460 0.9473 0.068 Uiso 1 1 calc R
C41 C 0.5530(3) 0.7757(3) 0.88095(16) 0.0368(9) Uani 1 1 d .
H41A H 0.4797 0.7407 0.8941 0.044 Uiso 1 1 calc R
H41B H 0.5344 0.8127 0.8489 0.044 Uiso 1 1 calc R
C51 C 0.6178(3) 0.6093(2) 0.83258(11) 0.0183(7) Uani 1 1 d .
H51A H 0.6153 0.6555 0.8017 0.022 Uiso 1 1 calc R
H51B H 0.5421 0.5671 0.8364 0.022 Uiso 1 1 calc R
C61 C 0.7190(2) 0.5234(2) 0.83162(11) 0.0161(7) Uani 1 1 d .
H61A H 0.7186 0.4741 0.8617 0.019 Uiso 1 1 calc R
H61B H 0.7130 0.4712 0.8025 0.019 Uiso 1 1 calc R
C71 C 0.9314(2) 0.5230(3) 0.82800(12) 0.0201(7) Uani 1 1 d .
H71A H 0.9374 0.4801 0.7964 0.024 Uiso 1 1 calc R
H71B H 0.9317 0.4649 0.8552 0.024 Uiso 1 1 calc R
C81 C 1.0322(2) 0.6071(3) 0.83350(10) 0.0170(7) Uani 1 1 d .
H81A H 1.1078 0.5638 0.8343 0.020 Uiso 1 1 calc R
H81B H 1.0339 0.6632 0.8056 0.020 Uiso 1 1 calc R
C91 C 1.0980(2) 0.7613(2) 0.88911(12) 0.0171(6) Uani 1 1 d .
H91A H 1.1026 0.8163 0.8609 0.021 Uiso 1 1 calc R
H91B H 1.1771 0.7274 0.8949 0.021 Uiso 1 1 calc R
C101 C 1.0549(2) 0.8242(3) 0.93440(11) 0.0198(7) Uani 1 1 d .
H10A H 1.0470 0.7683 0.9621 0.024 Uiso 1 1 calc R
H10B H 1.1109 0.8869 0.9440 0.024 Uiso 1 1 calc R
Mn2 Mn 0.33837(3) 0.25575(4) 0.888079(15) 0.01315(10) Uani 1 1 d .
O12 O 0.45209(17) 0.11594(16) 0.85290(7) 0.0158(4) Uani 1 1 d .
O22 O 0.22018(18) 0.12889(17) 0.84983(8) 0.0246(5) Uani 1 1 d .
O32 O 0.15151(17) 0.31025(18) 0.90038(8) 0.0239(5) Uani 1 1 d .
O42 O 0.33680(16) 0.40114(17) 0.94404(8) 0.0153(5) Uani 1 1 d .
O52 O 0.52661(15) 0.32118(16) 0.89572(7) 0.0152(4) Uani 1 1 d .
O62 O 0.34944(19) 0.35640(18) 0.82132(8) 0.0198(5) Uani 1 1 d D
H5W H 0.345(3) 0.4286(17) 0.8228(12) 0.030 Uiso 1 1 d D
H6W H 0.306(3) 0.342(2) 0.7973(9) 0.030 Uiso 1 1 d D
O72 O 0.35740(19) 0.14632(18) 0.95249(8) 0.0188(5) Uani 1 1 d D
H7W H 0.354(3) 0.0746(17) 0.9501(11) 0.028 Uiso 1 1 d D
H8W H 0.321(3) 0.161(2) 0.9781(9) 0.028 Uiso 1 1 d D
C12 C 0.3931(2) 0.0602(3) 0.81242(11) 0.0178(6) Uani 1 1 d .
H12A H 0.4379 -0.0097 0.8013 0.021 Uiso 1 1 calc R
H12B H 0.3857 0.1156 0.7845 0.021 Uiso 1 1 calc R
C22 C 0.2738(2) 0.0246(2) 0.83072(11) 0.0166(7) Uani 1 1 d .
H22A H 0.2260 -0.0082 0.8035 0.020 Uiso 1 1 calc R
H22B H 0.2810 -0.0358 0.8568 0.020 Uiso 1 1 calc R
C32 C 0.1085(3) 0.1225(3) 0.86808(19) 0.0597(14) Uani 1 1 d .
H32A H 0.1070 0.0620 0.8943 0.072 Uiso 1 1 calc R
H32B H 0.0556 0.0953 0.8414 0.072 Uiso 1 1 calc R
C42 C 0.0627(3) 0.2281(3) 0.88746(19) 0.0470(10) Uani 1 1 d .
H42A H 0.0151 0.2098 0.9170 0.056 Uiso 1 1 calc R
H42B H 0.0098 0.2644 0.8628 0.056 Uiso 1 1 calc R
C52 C 0.1293(3) 0.3867(3) 0.94152(11) 0.0192(7) Uani 1 1 d .
H52A H 0.1238 0.3408 0.9724 0.023 Uiso 1 1 calc R
H52B H 0.0547 0.4305 0.9368 0.023 Uiso 1 1 calc R
C62 C 0.2320(2) 0.4699(3) 0.94329(12) 0.0179(7) Uani 1 1 d .
H62A H 0.2314 0.5219 0.9141 0.022 Uiso 1 1 calc R
H62B H 0.2274 0.5196 0.9731 0.022 Uiso 1 1 calc R
C72 C 0.4435(2) 0.4676(2) 0.94690(11) 0.0186(7) Uani 1 1 d .
H72A H 0.4483 0.5092 0.9789 0.022 Uiso 1 1 calc R
H72B H 0.4462 0.5269 0.9202 0.022 Uiso 1 1 calc R
C82 C 0.5439(3) 0.3824(3) 0.94179(10) 0.0190(7) Uani 1 1 d .
H82A H 0.6200 0.4249 0.9416 0.023 Uiso 1 1 calc R
H82B H 0.5441 0.3258 0.9695 0.023 Uiso 1 1 calc R
C92 C 0.6091(2) 0.2262(2) 0.88695(12) 0.0180(6) Uani 1 1 d .
H92A H 0.6112 0.1721 0.9155 0.022 Uiso 1 1 calc R
H92B H 0.6893 0.2578 0.8815 0.022 Uiso 1 1 calc R
C102 C 0.5668(2) 0.1628(3) 0.84209(11) 0.0200(7) Uani 1 1 d .
H10C H 0.5623 0.2177 0.8139 0.024 Uiso 1 1 calc R
H10D H 0.6218 0.0983 0.8336 0.024 Uiso 1 1 calc R
N1 N 0.8432(2) 0.3411(2) 0.97821(9) 0.0179(6) Uani 1 1 d .
O81 O 0.8852(2) 0.3882(2) 1.01539(8) 0.0347(6) Uani 1 1 d .
O91 O 0.8064(2) 0.23774(17) 0.97997(8) 0.0277(6) Uani 1 1 d .
O101 O 0.83861(17) 0.39707(18) 0.93765(7) 0.0189(5) Uani 1 1 d .
N2 N 0.8511(2) 0.1466(2) 0.79284(9) 0.0180(6) Uani 1 1 d .
O82 O 0.9066(3) 0.1066(2) 0.75784(9) 0.0519(8) Uani 1 1 d .
O92 O 0.8046(2) 0.24709(17) 0.78978(8) 0.0213(5) Uani 1 1 d .
O102 O 0.84120(17) 0.08877(18) 0.83213(8) 0.0199(5) Uani 1 1 d .
N3 N 0.3292(2) 0.6564(2) 0.79907(9) 0.0179(6) Uani 1 1 d .
O83 O 0.3687(2) 0.6152(2) 0.76014(8) 0.0327(6) Uani 1 1 d .
O93 O 0.2931(2) 0.75945(19) 0.80036(9) 0.0374(6) Uani 1 1 d .
O103 O 0.32794(17) 0.59418(17) 0.83768(7) 0.0182(5) Uani 1 1 d .
N4 N 0.3388(2) 0.8480(2) 0.97912(9) 0.0175(6) Uani 1 1 d .
O84 O 0.3955(3) 0.8886(2) 1.01379(9) 0.0494(8) Uani 1 1 d .
O94 O 0.2918(2) 0.74932(17) 0.98302(8) 0.0272(5) Uani 1 1 d .
O104 O 0.32710(17) 0.90693(17) 0.94015(7) 0.0178(5) Uani 1 1 d .

loop_
_atom_site_aniso_label
_atom_site_aniso_U_11
_atom_site_aniso_U_22
_atom_site_aniso_U_33
_atom_site_aniso_U_23
_atom_site_aniso_U_13
_atom_site_aniso_U_12
Mn1 0.0122(2) 0.0137(2) 0.0192(2) -0.0024(2) 0.0016(2) -0.00003(19)
O11 0.0099(10) 0.0209(11) 0.0166(11) -0.0045(9) -0.0010(8) 0.0024(9)
O21 0.0128(11) 0.0296(13) 0.0671(18) -0.0307(13) -0.0041(11) 0.0026(10)
O31 0.0169(10) 0.0207(11) 0.0239(12) -0.0081(9) 0.0006(9) 0.0021(9)
O41 0.0118(10) 0.0165(11) 0.0212(12) -0.0028(9) 0.0030(9) 0.0000(9)
O51 0.0149(10) 0.0153(10) 0.0142(10) -0.0036(9) -0.0006(8) 0.0004(8)
O61 0.0407(15) 0.0194(12) 0.0244(14) 0.0035(10) 0.0162(11) 0.0066(11)
O71 0.0268(12) 0.0146(11) 0.0222(12) 0.0013(10) -0.0068(10) -0.0025(10)
C11 0.0225(17) 0.0209(17) 0.0195(17) -0.0082(13) -0.0002(14) 0.0044(14)
C21 0.0191(16) 0.0168(16) 0.0178(17) -0.0067(13) 0.0022(13) 0.0043(13)
C31 0.0163(19) 0.048(3) 0.105(4) -0.042(3) -0.016(2) 0.0086(18)
C41 0.0163(16) 0.032(2) 0.062(3) -0.015(2) 0.0055(18) 0.0042(15)
C51 0.0157(15) 0.0186(16) 0.0206(16) -0.0022(13) 0.0018(13) -0.0035(13)
C61 0.0156(15) 0.0133(15) 0.0195(17) 0.0011(13) 0.0003(13) -0.0028(12)
C71 0.0146(15) 0.0176(16) 0.0279(18) -0.0041(14) 0.0023(14) 0.0048(13)
C81 0.0144(15) 0.0205(16) 0.0161(16) -0.0043(13) 0.0043(12) 0.0013(13)
C91 0.0121(13) 0.0174(14) 0.0219(15) -0.0041(13) 0.0024(14) -0.0013(12)
C101 0.0139(15) 0.0231(17) 0.0224(17) -0.0083(13) -0.0058(13) 0.0024(13)
Mn2 0.0111(2) 0.0125(2) 0.0159(2) -0.00210(19) 0.0002(2) 0.00074(19)
O12 0.0128(10) 0.0179(10) 0.0166(11) -0.0053(9) 0.0020(8) -0.0010(9)
O22 0.0147(11) 0.0173(11) 0.0418(14) -0.0100(10) 0.0085(10) -0.0016(9)
O32 0.0135(10) 0.0246(12) 0.0336(14) -0.0120(10) 0.0031(9) -0.0024(9)
O42 0.0120(10) 0.0145(10) 0.0195(11) -0.0043(9) 0.0007(9) -0.0005(8)
O52 0.0134(10) 0.0168(10) 0.0154(11) -0.0036(8) -0.0009(8) 0.0022(8)
O62 0.0217(12) 0.0140(11) 0.0237(13) 0.0021(10) -0.0094(10) -0.0009(9)
O72 0.0226(12) 0.0143(11) 0.0196(12) 0.0020(9) 0.0075(10) 0.0007(10)
C12 0.0208(16) 0.0170(15) 0.0156(15) -0.0062(13) 0.0026(13) -0.0004(13)
C22 0.0248(17) 0.0108(15) 0.0143(16) -0.0039(12) -0.0009(13) -0.0032(13)
C32 0.0154(18) 0.053(3) 0.110(4) -0.053(3) 0.016(2) -0.0122(18)
C42 0.0157(16) 0.042(2) 0.083(3) -0.033(2) 0.000(2) -0.0036(16)
C52 0.0163(16) 0.0197(16) 0.0217(16) -0.0040(13) 0.0007(13) 0.0055(13)
C62 0.0191(16) 0.0141(15) 0.0206(17) -0.0037(13) 0.0018(13) 0.0056(13)
C72 0.0166(16) 0.0210(16) 0.0181(16) -0.0052(13) 0.0019(13) -0.0052(13)
C82 0.0154(16) 0.0250(17) 0.0166(16) -0.0021(14) -0.0021(13) -0.0027(13)
C92 0.0094(13) 0.0202(15) 0.0244(16) -0.0027(14) -0.0016(14) 0.0005(11)
C102 0.0101(15) 0.0251(17) 0.0248(18) -0.0037(14) 0.0067(13) 0.0011(13)
N1 0.0129(13) 0.0201(14) 0.0209(15) 0.0012(11) -0.0002(11) 0.0000(11)
O81 0.0520(16) 0.0294(13) 0.0225(13) -0.0012(11) -0.0130(11) -0.0168(12)
O91 0.0403(15) 0.0156(12) 0.0273(14) 0.0041(10) -0.0086(11) -0.0106(10)
O101 0.0184(11) 0.0202(11) 0.0181(12) 0.0053(9) 0.0006(9) 0.0014(9)
N2 0.0143(13) 0.0188(14) 0.0209(15) 0.0015(11) -0.0011(11) -0.0011(11)
O82 0.082(2) 0.0373(15) 0.0367(16) 0.0087(12) 0.0334(15) 0.0348(15)
O92 0.0247(12) 0.0166(12) 0.0225(13) 0.0033(9) 0.0030(10) 0.0069(9)
O102 0.0217(12) 0.0176(11) 0.0205(13) 0.0066(9) -0.0013(9) 0.0002(9)
N3 0.0147(13) 0.0202(14) 0.0189(14) 0.0018(11) 0.0004(11) -0.0031(11)
O83 0.0471(15) 0.0388(14) 0.0123(12) -0.0036(10) 0.0060(11) -0.0001(12)
O93 0.0449(16) 0.0166(13) 0.0508(17) 0.0107(11) 0.0092(13) 0.0094(12)
O103 0.0175(11) 0.0197(11) 0.0174(12) 0.0067(9) 0.0028(9) -0.0018(9)
N4 0.0176(13) 0.0157(13) 0.0192(14) -0.0024(11) -0.0010(11) 0.0018(11)
O84 0.084(2) 0.0326(14) 0.0317(15) 0.0054(12) -0.0358(15) -0.0246(14)
O94 0.0321(14) 0.0167(12) 0.0329(14) 0.0080(10) -0.0099(12) -0.0085(10)
O104 0.0201(11) 0.0191(11) 0.0142(12) 0.0062(9) -0.0018(9) -0.0004(9)

loop_
_atom_type_symbol
_atom_type_description
_atom_type_scat_dispersion_real
_atom_type_scat_dispersion_imag
_atom_type_scat_source
C C 0.0033 0.0016 'International Tables Vol C Tables 4.2.6.8 and 6.1.1.4'
H H 0.0000 0.0000 'International Tables Vol C Tables 4.2.6.8 and 6.1.1.4'
N N 0.0061 0.0033 'International Tables Vol C Tables 4.2.6.8 and 6.1.1.4'
O O 0.0106 0.0060 'International Tables Vol C Tables 4.2.6.8 and 6.1.1.4'
Mn Mn 0.3368 0.7283 'International Tables Vol C Tables 4.2.6.8 and 6.1.1.4'

loop_
_geom_angle_atom_site_label_1
_geom_angle_atom_site_label_2
_geom_angle_atom_site_label_3
_geom_angle
O61 Mn1 O71 168.64(9)
O61 Mn1 O21 92.00(10)
O71 Mn1 O21 92.89(9)
O61 Mn1 O11 88.35(9)
O71 Mn1 O11 83.50(8)
O21 Mn1 O11 71.44(7)
O61 Mn1 O41 98.84(9)
O71 Mn1 O41 83.62(8)
O21 Mn1 O41 141.41(8)
O11 Mn1 O41 145.23(7)
O61 Mn1 O31 88.32(9)
O71 Mn1 O31 102.96(8)
O21 Mn1 O31 71.25(8)
O11 Mn1 O31 142.39(7)
O41 Mn1 O31 72.17(7)
O61 Mn1 O51 80.75(8)
O71 Mn1 O51 89.43(8)
O21 Mn1 O51 145.40(8)
O11 Mn1 O51 74.55(7)
O41 Mn1 O51 73.16(7)
O31 Mn1 O51 141.42(7)
C11 O11 C101 114.4(2)
C11 O11 Mn1 111.68(16)
C101 O11 Mn1 110.43(15)
C31 O21 C21 122.7(2)
C31 O21 Mn1 119.3(2)
C21 O21 Mn1 118.05(17)
C41 O31 C51 115.4(2)
C41 O31 Mn1 115.64(17)
C51 O31 Mn1 114.72(16)
C61 O41 C71 113.9(2)
C61 O41 Mn1 113.23(16)
C71 O41 Mn1 114.03(16)
C91 O51 C81 114.3(2)
C91 O51 Mn1 110.41(14)
C81 O51 Mn1 111.16(15)
Mn1 O61 H1W 119(2)
Mn1 O61 H2W 123(2)
H1W O61 H2W 108(2)
Mn1 O71 H3W 116(2)
Mn1 O71 H4W 119(2)
H3W O71 H4W 106(2)
O11 C11 C21 105.8(2)
O11 C11 H11A 110.6
C21 C11 H11A 110.6
O11 C11 H11B 110.6
C21 C11 H11B 110.6
H11A C11 H11B 108.7
O21 C21 C11 107.8(2)
O21 C21 H21A 110.1
C11 C21 H21A 110.1
O21 C21 H21B 110.1
C11 C21 H21B 110.1
H21A C21 H21B 108.5
O21 C31 C41 116.5(3)
O21 C31 H31A 108.2
C41 C31 H31A 108.2
O21 C31 H31B 108.2
C41 C31 H31B 108.2
H31A C31 H31B 107.3
O31 C41 C31 111.2(3)
O31 C41 H41A 109.4
C31 C41 H41A 109.4
O31 C41 H41B 109.4
C31 C41 H41B 109.4
H41A C41 H41B 108.0
O31 C51 C61 106.2(2)
O31 C51 H51A 110.5
C61 C51 H51A 110.5
O31 C51 H51B 110.5
C61 C51 H51B 110.5
H51A C51 H51B 108.7
O41 C61 C51 106.5(2)
O41 C61 H61A 110.4
C51 C61 H61A 110.4
O41 C61 H61B 110.4
C51 C61 H61B 110.4
H61A C61 H61B 108.6
O41 C71 C81 107.0(2)
O41 C71 H71A 110.3
C81 C71 H71A 110.3
O41 C71 H71B 110.3
C81 C71 H71B 110.3
H71A C71 H71B 108.6
O51 C81 C71 106.5(2)
O51 C81 H81A 110.4
C71 C81 H81A 110.4
O51 C81 H81B 110.4
C71 C81 H81B 110.4
H81A C81 H81B 108.6
O51 C91 C101 106.1(2)
O51 C91 H91A 110.5
C101 C91 H91A 110.5
O51 C91 H91B 110.5
C101 C91 H91B 110.5
H91A C91 H91B 108.7
O11 C101 C91 106.8(2)
O11 C101 H10A 110.4
C91 C101 H10A 110.4
O11 C101 H10B 110.4
C91 C101 H10B 110.4
H10A C101 H10B 108.6
O62 Mn2 O72 170.37(8)
O62 Mn2 O22 89.14(8)
O72 Mn2 O22 93.83(8)
O62 Mn2 O32 91.98(8)
O72 Mn2 O32 97.65(8)
O22 Mn2 O32 71.14(7)
O62 Mn2 O42 100.46(8)
O72 Mn2 O42 82.79(8)
O22 Mn2 O42 141.95(7)
O32 Mn2 O42 71.79(7)
O62 Mn2 O12 89.02(8)
O72 Mn2 O12 83.19(8)
O22 Mn2 O12 72.07(7)
O32 Mn2 O12 143.18(7)
O42 Mn2 O12 143.92(7)
O62 Mn2 O52 81.27(8)
O72 Mn2 O52 91.14(8)
O22 Mn2 O52 145.20(7)
O32 Mn2 O52 142.06(7)
O42 Mn2 O52 72.85(7)
O12 Mn2 O52 74.38(7)
C12 O12 C102 115.4(2)
C12 O12 Mn2 111.59(16)
C102 O12 Mn2 110.15(15)
C32 O22 C22 118.9(2)
C32 O22 Mn2 115.2(2)
C22 O22 Mn2 116.68(17)
C42 O32 C52 117.7(2)
C42 O32 Mn2 117.12(18)
C52 O32 Mn2 116.76(17)
C62 O42 C72 114.8(2)
C62 O42 Mn2 113.58(17)
C72 O42 Mn2 114.74(16)
C82 O52 C92 114.4(2)
C82 O52 Mn2 111.37(16)
C92 O52 Mn2 110.47(14)
Mn2 O62 H5W 119(2)
Mn2 O62 H6W 121(2)
H5W O62 H6W 102(2)
Mn2 O72 H7W 120(2)
Mn2 O72 H8W 121(2)
H7W O72 H8W 104(2)
O12 C12 C22 106.6(2)
O12 C12 H12A 110.4
C22 C12 H12A 110.4
O12 C12 H12B 110.4
C22 C12 H12B 110.4
H12A C12 H12B 108.6
O22 C22 C12 106.4(2)
O22 C22 H22A 110.5
C12 C22 H22A 110.5
O22 C22 H22B 110.5
C12 C22 H22B 110.5
H22A C22 H22B 108.6
O22 C32 C42 115.7(3)
O22 C32 H32A 108.4
C42 C32 H32A 108.4
O22 C32 H32B 108.4
C42 C32 H32B 108.4
H32A C32 H32B 107.4
C32 C42 O32 113.0(3)
C32 C42 H42A 109.0
O32 C42 H42A 109.0
C32 C42 H42B 109.0
O32 C42 H42B 109.0
H42A C42 H42B 107.8
O32 C52 C62 105.6(2)
O32 C52 H52A 110.6
C62 C52 H52A 110.6
O32 C52 H52B 110.6
C62 C52 H52B 110.6
H52A C52 H52B 108.8
O42 C62 C52 107.8(2)
O42 C62 H62A 110.2
C52 C62 H62A 110.2
O42 C62 H62B 110.2
C52 C62 H62B 110.2
H62A C62 H62B 108.5
O42 C72 C82 107.3(2)
O42 C72 H72A 110.2
C82 C72 H72A 110.2
O42 C72 H72B 110.2
C82 C72 H72B 110.2
H72A C72 H72B 108.5
O52 C82 C72 106.6(2)
O52 C82 H82A 110.4
C72 C82 H82A 110.4
O52 C82 H82B 110.4
C72 C82 H82B 110.4
H82A C82 H82B 108.6
O52 C92 C102 106.6(2)
O52 C92 H92A 110.4
C102 C92 H92A 110.4
O52 C92 H92B 110.4
C102 C92 H92B 110.4
H92A C92 H92B 108.6
O12 C102 C92 107.6(2)
O12 C102 H10C 110.2
C92 C102 H10C 110.2
O12 C102 H10D 110.2
C92 C102 H10D 110.2
H10C C102 H10D 108.5
O81 N1 O91 120.2(3)
O81 N1 O101 120.5(2)
O91 N1 O101 119.3(2)
O82 N2 O102 120.7(3)
O82 N2 O92 119.9(3)
O102 N2 O92 119.4(2)
O93 N3 O83 119.9(3)
O93 N3 O103 120.0(3)
O83 N3 O103 120.1(3)
O84 N4 O94 119.7(3)
O84 N4 O104 120.0(2)
O94 N4 O104 120.3(2)

loop_
_geom_bond_atom_site_label_1
_geom_bond_atom_site_label_2
_geom_bond_distance
Mn1 O61 2.145(2)
Mn1 O71 2.146(2)
Mn1 O21 2.214(2)
Mn1 O11 2.2487(19)
Mn1 O41 2.249(2)
Mn1 O31 2.259(2)
Mn1 O51 2.2607(18)
O11 C11 1.438(3)
O11 C101 1.444(3)
O21 C31 1.346(4)
O21 C21 1.423(3)
O31 C41 1.424(3)
O31 C51 1.436(3)
O41 C61 1.431(3)
O41 C71 1.448(3)
O51 C91 1.445(3)
O51 C81 1.448(3)
O61 H1W 0.813(19)
O61 H2W 0.801(19)
O71 H3W 0.804(19)
O71 H4W 0.833(19)
C11 C21 1.492(4)
C11 H11A 0.9900
C11 H11B 0.9900
C21 H21A 0.9900
C21 H21B 0.9900
C31 C41 1.429(5)
C31 H31A 0.9900
C31 H31B 0.9900
C41 H41A 0.9900
C41 H41B 0.9900
C51 C61 1.507(4)
C51 H51A 0.9900
C51 H51B 0.9900
C61 H61A 0.9900
C61 H61B 0.9900
C71 C81 1.498(4)
C71 H71A 0.9900
C71 H71B 0.9900
C81 H81A 0.9900
C81 H81B 0.9900
C91 C101 1.505(4)
C91 H91A 0.9900
C91 H91B 0.9900
C101 H10A 0.9900
C101 H10B 0.9900
Mn2 O62 2.148(2)
Mn2 O72 2.158(2)
Mn2 O22 2.226(2)
Mn2 O32 2.235(2)
Mn2 O42 2.245(2)
Mn2 O12 2.259(2)
Mn2 O52 2.2724(18)
O12 C12 1.435(3)
O12 C102 1.438(3)
O22 C32 1.364(4)
O22 C22 1.429(3)
O32 C42 1.418(4)
O32 C52 1.438(3)
O42 C62 1.424(3)
O42 C72 1.429(3)
O52 C82 1.446(3)
O52 C92 1.448(3)
O62 H5W 0.823(19)
O62 H6W 0.836(19)
O72 H7W 0.817(19)
O72 H8W 0.829(19)
C12 C22 1.499(4)
C12 H12A 0.9900
C12 H12B 0.9900
C22 H22A 0.9900
C22 H22B 0.9900
C32 C42 1.409(5)
C32 H32A 0.9900
C32 H32B 0.9900
C42 H42A 0.9900
C42 H42B 0.9900
C52 C62 1.501(4)
C52 H52A 0.9900
C52 H52B 0.9900
C62 H62A 0.9900
C62 H62B 0.9900
C72 C82 1.503(4)
C72 H72A 0.9900
C72 H72B 0.9900
C82 H82A 0.9900
C82 H82B 0.9900
C92 C102 1.495(4)
C92 H92A 0.9900
C92 H92B 0.9900
C102 H10C 0.9900
C102 H10D 0.9900
N1 O81 1.239(3)
N1 O91 1.247(3)
N1 O101 1.273(3)
N2 O82 1.228(3)
N2 O102 1.259(3)
N2 O92 1.260(3)
N3 O93 1.241(3)
N3 O83 1.241(3)
N3 O103 1.265(3)
N4 O84 1.231(3)
N4 O94 1.246(3)
N4 O104 1.260(3)

loop_
_geom_torsion_atom_site_label_1
_geom_torsion_atom_site_label_2
_geom_torsion_atom_site_label_3
_geom_torsion_atom_site_label_4
_geom_torsion
O61 Mn1 O11 C11 -64.55(18)
O71 Mn1 O11 C11 123.38(18)
O21 Mn1 O11 C11 28.11(18)
O41 Mn1 O11 C11 -167.73(17)
O31 Mn1 O11 C11 20.6(2)
O51 Mn1 O11 C11 -145.41(19)
O61 Mn1 O11 C101 63.90(18)
O71 Mn1 O11 C101 -108.17(18)
O21 Mn1 O11 C101 156.56(19)
O41 Mn1 O11 C101 -39.3(2)
O31 Mn1 O11 C101 149.01(17)
O51 Mn1 O11 C101 -16.96(17)
O61 Mn1 O21 C31 -90.8(3)
O71 Mn1 O21 C31 99.5(3)
O11 Mn1 O21 C31 -178.4(3)
O41 Mn1 O21 C31 16.1(4)
O31 Mn1 O21 C31 -3.2(3)
O51 Mn1 O21 C31 -167.3(3)
O61 Mn1 O21 C21 89.2(2)
O71 Mn1 O21 C21 -80.5(2)
O11 Mn1 O21 C21 1.6(2)
O41 Mn1 O21 C21 -163.94(19)
O31 Mn1 O21 C21 176.8(2)
O51 Mn1 O21 C21 12.7(3)
O61 Mn1 O31 C41 109.5(2)
O71 Mn1 O31 C41 -71.9(2)
O21 Mn1 O31 C41 16.8(2)
O11 Mn1 O31 C41 24.4(3)
O41 Mn1 O31 C41 -150.7(2)
O51 Mn1 O31 C41 -177.6(2)
O61 Mn1 O31 C51 -112.45(19)
O71 Mn1 O31 C51 66.22(19)
O21 Mn1 O31 C51 154.9(2)
O11 Mn1 O31 C51 162.43(17)
O41 Mn1 O31 C51 -12.61(18)
O51 Mn1 O31 C51 -39.6(2)
O61 Mn1 O41 C61 65.27(18)
O71 Mn1 O41 C61 -125.92(18)
O21 Mn1 O41 C61 -39.3(2)
O11 Mn1 O41 C61 165.23(17)
O31 Mn1 O41 C61 -20.07(17)
O51 Mn1 O41 C61 142.74(19)
O61 Mn1 O41 C71 -67.17(19)
O71 Mn1 O41 C71 101.64(19)
O21 Mn1 O41 C71 -171.73(19)
O11 Mn1 O41 C71 32.8(2)
O31 Mn1 O41 C71 -152.52(19)
O51 Mn1 O41 C71 10.30(17)
O61 Mn1 O51 C91 -107.84(19)
O71 Mn1 O51 C91 66.41(18)
O21 Mn1 O51 C91 -27.9(3)
O11 Mn1 O51 C91 -17.00(17)
O41 Mn1 O51 C91 149.93(18)
O31 Mn1 O51 C91 176.73(17)
O61 Mn1 O51 C81 124.16(17)
O71 Mn1 O51 C81 -61.58(17)
O21 Mn1 O51 C81 -155.85(18)
O11 Mn1 O51 C81 -144.99(17)
O41 Mn1 O51 C81 21.93(16)
O31 Mn1 O51 C81 48.7(2)
C101 O11 C11 C21 -178.3(2)
Mn1 O11 C11 C21 -51.9(3)
C31 O21 C21 C11 150.8(4)
Mn1 O21 C21 C11 -29.2(3)
O11 C11 C21 O21 51.4(3)
C21 O21 C31 C41 169.2(3)
Mn1 O21 C31 C41 -10.8(5)
C51 O31 C41 C31 -165.2(3)
Mn1 O31 C41 C31 -27.4(4)
O21 C31 C41 O31 24.8(6)
C41 O31 C51 C61 178.8(2)
Mn1 O31 C51 C61 40.6(3)
C71 O41 C61 C51 -179.9(2)
Mn1 O41 C61 C51 47.6(3)
O31 C51 C61 O41 -56.4(3)
C61 O41 C71 C81 -171.4(2)
Mn1 O41 C71 C81 -39.3(3)
C91 O51 C81 C71 -175.4(2)
Mn1 O51 C81 C71 -49.6(2)
O41 C71 C81 O51 57.6(3)
C81 O51 C91 C101 172.9(2)
Mn1 O51 C91 C101 46.7(2)
C11 O11 C101 C91 174.1(2)
Mn1 O11 C101 C91 47.1(3)
O51 C91 C101 O11 -62.4(3)
O62 Mn2 O12 C12 -65.91(18)
O72 Mn2 O12 C12 119.78(18)
O22 Mn2 O12 C12 23.51(17)
O32 Mn2 O12 C12 26.1(2)
O42 Mn2 O12 C12 -172.46(17)
O52 Mn2 O12 C12 -147.12(18)
O62 Mn2 O12 C102 63.64(17)
O72 Mn2 O12 C102 -110.67(18)
O22 Mn2 O12 C102 153.06(18)
O32 Mn2 O12 C102 155.64(17)
O42 Mn2 O12 C102 -42.9(2)
O52 Mn2 O12 C102 -17.56(17)
O62 Mn2 O22 C32 -116.0(3)
O72 Mn2 O22 C32 73.2(3)
O32 Mn2 O22 C32 -23.6(3)
O42 Mn2 O22 C32 -10.0(3)
O12 Mn2 O22 C32 154.8(3)
O52 Mn2 O22 C32 170.7(3)
O62 Mn2 O22 C22 97.4(2)
O72 Mn2 O22 C22 -73.4(2)
O32 Mn2 O22 C22 -170.2(2)
O42 Mn2 O22 C22 -156.58(18)
O12 Mn2 O22 C22 8.18(19)
O52 Mn2 O22 C22 24.1(3)
O62 Mn2 O32 C42 100.8(3)
O72 Mn2 O32 C42 -79.1(3)
O22 Mn2 O32 C42 12.4(3)
O42 Mn2 O32 C42 -158.8(3)
O12 Mn2 O32 C42 9.8(3)
O52 Mn2 O32 C42 179.1(3)
O62 Mn2 O32 C52 -111.7(2)
O72 Mn2 O32 C52 68.4(2)
O22 Mn2 O32 C52 159.8(2)
O42 Mn2 O32 C52 -11.37(18)
O12 Mn2 O32 C52 157.25(18)
O52 Mn2 O32 C52 -33.4(3)
O62 Mn2 O42 C62 68.69(19)
O72 Mn2 O42 C62 -120.49(19)
O22 Mn2 O42 C62 -33.5(2)
O32 Mn2 O42 C62 -19.95(18)
O12 Mn2 O42 C62 171.63(17)
O52 Mn2 O42 C62 146.07(19)
O62 Mn2 O42 C72 -66.18(19)
O72 Mn2 O42 C72 104.64(19)
O22 Mn2 O42 C72 -168.37(17)
O32 Mn2 O42 C72 -154.82(19)
O12 Mn2 O42 C72 36.8(2)
O52 Mn2 O42 C72 11.20(17)
O62 Mn2 O52 C82 124.66(17)
O72 Mn2 O52 C82 -61.30(17)
O22 Mn2 O52 C82 -159.67(17)
O32 Mn2 O52 C82 42.7(2)
O42 Mn2 O52 C82 20.79(16)
O12 Mn2 O52 C82 -143.91(17)
O62 Mn2 O52 C92 -107.12(18)
O72 Mn2 O52 C92 66.93(18)
O22 Mn2 O52 C92 -31.4(2)
O32 Mn2 O52 C92 170.94(17)
O42 Mn2 O52 C92 149.02(18)
O12 Mn2 O52 C92 -15.68(17)
C102 O12 C12 C22 -176.7(2)
Mn2 O12 C12 C22 -50.0(3)
C32 O22 C22 C12 178.5(3)
Mn2 O22 C22 C12 -36.3(3)
O12 C12 C22 O22 55.1(3)
C22 O22 C32 C42 178.4(4)
Mn2 O22 C32 C42 32.6(5)
O22 C32 C42 O32 -20.8(7)
C52 O32 C42 C32 -147.5(4)
Mn2 O32 C42 C32 -0.4(5)
C42 O32 C52 C62 -174.9(3)
Mn2 O32 C52 C62 37.9(3)
C72 O42 C62 C52 -178.6(2)
Mn2 O42 C62 C52 46.6(3)
O32 C52 C62 O42 -53.3(3)
C62 O42 C72 C82 -174.0(2)
Mn2 O42 C72 C82 -39.7(3)
C92 O52 C82 C72 -173.9(2)
Mn2 O52 C82 C72 -47.8(2)
O42 C72 C82 O52 56.7(3)
C82 O52 C92 C102 171.7(2)
Mn2 O52 C92 C102 45.1(2)
C12 O12 C102 C92 175.0(2)
Mn2 O12 C102 C92 47.5(3)
O52 C92 C102 O12 -61.9(3)
